data_7209844
loop_
_publ_author_name
'Wilson, Julie A.'
'Uebler, Jacob W.'
'LaDuca, Robert L.'

_publ_section_title
;
 Cadmium adipate coordination polymers prepared with isomeric pyridylamide
 precursors: pH-dependent in situ reaction chemistry and divergent
 dimensionalities
;
_journal_issue 26
_journal_name_full CrystEngComm
_journal_page_first 5218
_journal_paper_doi 10.1039/c2ce26583d
_journal_volume 15
_journal_year 2013
_chemical_formula_sum 'C20 H23 Cd N4 O8'
_chemical_formula_weight 559.82
_chemical_name_systematic
;
?
;
_space_group_IT_number 14
_symmetry_cell_setting monoclinic
_symmetry_space_group_name_Hall '-P 2yn'
_symmetry_space_group_name_H-M 'P 1 21/n 1'
_atom_sites_solution_hydrogens geom
_atom_sites_solution_primary direct
_atom_sites_solution_secondary difmap
_audit_creation_method SHELXL-97
_cell_angle_alpha 90.00
_cell_angle_beta 94.6140(10)
_cell_angle_gamma 90.00
_cell_formula_units_Z 4
_cell_length_a 7.9857(8)
_cell_length_b 17.5783(17)
_cell_length_c 16.1584(16)
_cell_measurement_reflns_used 9983
_cell_measurement_temperature 173(2)
_cell_measurement_theta_max 25.28
_cell_measurement_theta_min 2.32
_cell_volume 2260.9(4)
_computing_cell_refinement 'Bruker SAINT'
_computing_data_collection 'Bruker APEX2'
_computing_data_reduction 'Bruker SAINT'
_computing_molecular_graphics 'Bruker SHELXTL'
_computing_publication_material 'Bruker SHELXTL'
_computing_structure_refinement 'SHELXL-97 (Sheldrick, 2008)'
_computing_structure_solution 'SHELXS-97 (Sheldrick, 2008)'
_diffrn_ambient_temperature 173(2)
_diffrn_measured_fraction_theta_full 1.000
_diffrn_measured_fraction_theta_max 0.999
_diffrn_measurement_device_type 'Bruker APEX-II CCD'
_diffrn_measurement_method '\f and \w scans'
_diffrn_radiation_monochromator graphite
_diffrn_radiation_source 'fine-focus sealed tube'
_diffrn_radiation_type MoK\a
_diffrn_radiation_wavelength 0.71073
_diffrn_reflns_av_R_equivalents 0.0471
_diffrn_reflns_av_sigmaI/netI 0.0404
_diffrn_reflns_limit_h_max 9
_diffrn_reflns_limit_h_min -9
_diffrn_reflns_limit_k_max 21
_diffrn_reflns_limit_k_min -21
_diffrn_reflns_limit_l_max 19
_diffrn_reflns_limit_l_min -19
_diffrn_reflns_number 17806
_diffrn_reflns_theta_full 25.00
_diffrn_reflns_theta_max 25.28
_diffrn_reflns_theta_min 1.71
_exptl_absorpt_coefficient_mu 1.020
_exptl_absorpt_correction_T_max 0.8346
_exptl_absorpt_correction_T_min 0.8190
_exptl_absorpt_correction_type multi-scan
_exptl_absorpt_process_details SADABS
_exptl_crystal_colour colourless
_exptl_crystal_density_diffrn 1.645
_exptl_crystal_density_method 'not measured'
_exptl_crystal_description block
_exptl_crystal_F_000 1132
_exptl_crystal_size_max 0.20
_exptl_crystal_size_mid 0.19
_exptl_crystal_size_min 0.18
_refine_diff_density_max 0.639
_refine_diff_density_min -0.488
_refine_diff_density_rms 0.081
_refine_ls_extinction_method none
_refine_ls_goodness_of_fit_ref 1.122
_refine_ls_hydrogen_treatment mixed
_refine_ls_matrix_type full
_refine_ls_number_parameters 322
_refine_ls_number_reflns 4121
_refine_ls_number_restraints 7
_refine_ls_restrained_S_all 1.121
_refine_ls_R_factor_all 0.0420
_refine_ls_R_factor_gt 0.0345
_refine_ls_shift/su_max 0.001
_refine_ls_shift/su_mean 0.000
_refine_ls_structure_factor_coef Fsqd
_refine_ls_weighting_details 'calc w=1/[\s^2^(Fo^2^)+(0.0000P)^2^+4.1676P] where P=(Fo^2^+2Fc^2^)/3'
_refine_ls_weighting_scheme calc
_refine_ls_wR_factor_gt 0.0683
_refine_ls_wR_factor_ref 0.0703
_reflns_number_gt 3525
_reflns_number_total 4121
_reflns_threshold_expression >2sigma(I)
_cod_data_source_file c2ce26583d.txt
_cod_data_source_block p21
_cod_depositor_comments
;
The following automatic conversions were performed:

'_symmetry_cell_setting' value 'Monoclinic' changed to 'monoclinic'
according to /home/saulius/struct/CIF-dictionaries/cif_core.dic
dictionary named 'cif_core.dic' version 2.4.2 from 2011-04-26.

Automatic conversion script
Id: cif_fix_values 1891 2012-01-12 08:04:46Z andrius 
;
_cod_original_sg_symbol_H-M P2(1)/n
_cod_database_code 7209844

loop_
_symmetry_equiv_pos_as_xyz
'x, y, z'
'-x+1/2, y+1/2, -z+1/2'
'-x, -y, -z'
'x-1/2, -y-1/2, z-1/2'

loop_
_atom_site_label
_atom_site_type_symbol
_atom_site_fract_x
_atom_site_fract_y
_atom_site_fract_z
_atom_site_U_iso_or_equiv
_atom_site_adp_type
_atom_site_occupancy
_atom_site_symmetry_multiplicity
_atom_site_calc_flag
_atom_site_refinement_flags
_atom_site_disorder_assembly
_atom_site_disorder_group
Cd1 Cd 0.17913(3) 0.742665(14) 0.297984(17) 0.02306(9) Uani 1 1 d . . .
O1 O 0.3756(5) 1.0182(2) 0.58277(19) 0.0647(10) Uani 1 1 d . . .
O1W O 0.7004(4) 0.59666(17) 0.2950(2) 0.0485(8) Uani 1 1 d D . .
H1WA H 0.763(5) 0.6334(19) 0.288(3) 0.058 Uiso 1 1 d D . .
H1WB H 0.615(4) 0.611(2) 0.318(3) 0.058 Uiso 1 1 d D . .
O2 O -0.1186(3) 0.74123(14) 0.28571(17) 0.0336(6) Uani 1 1 d . . .
O2W O 0.0241(4) 1.00036(17) 0.3113(2) 0.0463(8) Uani 1 1 d D . .
H2WA H 0.002(6) 0.9583(14) 0.288(3) 0.056 Uiso 1 1 d D . .
H2WB H -0.043(5) 1.0316(19) 0.285(3) 0.056 Uiso 1 1 d D . .
O3 O -0.0107(3) 0.85216(14) 0.25481(17) 0.0300(6) Uani 1 1 d . . .
O3W O 0.9454(19) 0.5804(7) 0.4940(7) 0.095(4) Uani 0.50 1 d P A 1
O3W O 0.9077(18) 0.5615(7) 0.4480(6) 0.077(3) Uani 0.50 1 d P B 2
O5 O 0.1464(3) 0.62092(15) 0.35420(19) 0.0416(7) Uani 1 1 d . . .
O6 O 0.4075(4) 0.65451(14) 0.34775(18) 0.0378(7) Uani 1 1 d . . .
N1 N 0.1814(4) 0.79944(17) 0.4297(2) 0.0314(8) Uani 1 1 d . . .
N2 N 0.2368(5) 1.0351(2) 0.4570(2) 0.0416(9) Uani 1 1 d D . .
H2N H 0.172(5) 1.014(2) 0.414(2) 0.050 Uiso 1 1 d D . .
N3 N -0.6014(4) 0.82685(16) 0.26638(19) 0.0251(7) Uani 1 1 d . . .
N4 N 0.3254(4) 1.20783(18) 0.3420(2) 0.0319(8) Uani 1 1 d . . .
C1 C 0.2207(5) 0.8734(2) 0.4376(2) 0.0341(10) Uani 1 1 d . . .
H1 H 0.2370 0.9014 0.3887 0.041 Uiso 1 1 calc R . .
C2 C 0.1540(6) 0.7621(3) 0.4991(3) 0.0508(12) Uani 1 1 d . . .
H2 H 0.1219 0.7102 0.4952 0.061 Uiso 1 1 calc R . .
C3 C 0.1703(8) 0.7957(3) 0.5758(3) 0.0710(18) Uani 1 1 d . . .
H3 H 0.1504 0.7669 0.6238 0.085 Uiso 1 1 calc R . .
C4 C 0.2149(7) 0.8702(3) 0.5837(3) 0.0620(15) Uani 1 1 d . . .
H4 H 0.2293 0.8934 0.6369 0.074 Uiso 1 1 calc R . .
C5 C 0.2389(6) 0.9114(2) 0.5131(3) 0.0403(11) Uani 1 1 d . . .
C6 C 0.2896(6) 0.9928(3) 0.5223(3) 0.0480(12) Uani 1 1 d . . .
C7 C -0.1330(5) 0.8101(2) 0.2649(2) 0.0258(8) Uani 1 1 d . . .
C8 C -0.3064(4) 0.84266(19) 0.2517(2) 0.0223(8) Uani 1 1 d . . .
C9 C -0.3366(5) 0.9152(2) 0.2190(2) 0.0296(9) Uani 1 1 d . . .
H9 H -0.2467 0.9453 0.2020 0.035 Uiso 1 1 calc R . .
C10 C -0.4994(5) 0.9426(2) 0.2115(3) 0.0343(10) Uani 1 1 d . . .
H10 H -0.5227 0.9921 0.1902 0.041 Uiso 1 1 calc R . .
C11 C -0.6258(5) 0.8974(2) 0.2350(3) 0.0336(9) Uani 1 1 d . . .
H11 H -0.7372 0.9167 0.2290 0.040 Uiso 1 1 calc R . .
C12 C -0.4431(4) 0.8018(2) 0.2748(2) 0.0247(8) Uani 1 1 d . . .
H12 H -0.4231 0.7528 0.2983 0.030 Uiso 1 1 calc R . .
C13 C 0.3000(5) 0.6074(2) 0.3667(2) 0.0273(9) Uani 1 1 d . . .
C14 C 0.3575(5) 0.5313(2) 0.4043(2) 0.0312(9) Uani 1 1 d . . .
H14A H 0.2574 0.5011 0.4159 0.037 Uiso 1 1 calc R . .
H14B H 0.4185 0.5029 0.3632 0.037 Uiso 1 1 calc R . .
C15 C 0.4698(5) 0.5390(2) 0.4834(2) 0.0324(9) Uani 1 1 d . . .
H15A H 0.4077 0.5650 0.5258 0.039 Uiso 1 1 calc R . .
H15B H 0.5683 0.5707 0.4728 0.039 Uiso 1 1 calc R . .
C16 C 0.2860(6) 1.1133(2) 0.4440(3) 0.0394(10) Uani 1 1 d . . .
C17 C 0.2892(5) 1.1370(2) 0.3642(3) 0.0339(10) Uani 1 1 d . . .
H17 H 0.2641 1.1008 0.3213 0.041 Uiso 1 1 calc R . .
C18 C 0.3260(7) 1.1649(3) 0.5065(3) 0.0575(14) Uani 1 1 d . . .
H18 H 0.3261 1.1502 0.5631 0.069 Uiso 1 1 calc R . .
C19 C 0.3645(6) 1.2585(3) 0.4023(3) 0.0489(12) Uani 1 1 d . . .
H19 H 0.3917 1.3092 0.3879 0.059 Uiso 1 1 calc R . .
C20 C 0.3661(7) 1.2383(3) 0.4852(3) 0.0661(16) Uani 1 1 d . . .
H20 H 0.3946 1.2749 0.5273 0.079 Uiso 1 1 calc R . .

loop_
_atom_site_aniso_label
_atom_site_aniso_U_11
_atom_site_aniso_U_22
_atom_site_aniso_U_33
_atom_site_aniso_U_23
_atom_site_aniso_U_13
_atom_site_aniso_U_12
Cd1 0.01814(13) 0.02117(14) 0.02940(15) 0.00665(12) -0.00097(10) 0.00138(11)
O1 0.086(3) 0.075(2) 0.0283(18) -0.0119(16) -0.0224(18) 0.006(2)
O1W 0.045(2) 0.0343(17) 0.068(2) -0.0030(16) 0.0119(18) -0.0091(15)
O2 0.0196(13) 0.0265(14) 0.0541(18) 0.0114(13) -0.0006(12) 0.0041(12)
O2W 0.049(2) 0.0347(17) 0.051(2) -0.0081(15) -0.0216(16) 0.0053(15)
O3 0.0165(14) 0.0304(14) 0.0427(17) 0.0037(12) 0.0014(12) -0.0010(11)
O3W 0.117(11) 0.083(8) 0.092(9) 0.026(7) 0.060(9) 0.011(7)
O3W 0.093(8) 0.079(7) 0.063(7) 0.003(6) 0.030(7) 0.004(5)
O5 0.0285(16) 0.0325(15) 0.063(2) 0.0179(14) -0.0027(15) 0.0006(13)
O6 0.0354(17) 0.0239(14) 0.0532(19) 0.0141(13) -0.0023(14) -0.0003(13)
N1 0.039(2) 0.0260(17) 0.0297(19) 0.0068(14) 0.0048(16) 0.0052(15)
N2 0.044(2) 0.049(2) 0.031(2) -0.0062(17) -0.0025(18) 0.0033(18)
N3 0.0168(16) 0.0267(16) 0.0317(18) 0.0065(13) 0.0015(14) 0.0027(13)
N4 0.0299(19) 0.0313(18) 0.0329(19) -0.0045(14) -0.0065(15) -0.0055(15)
C1 0.043(3) 0.031(2) 0.029(2) 0.0056(17) 0.0062(19) 0.0027(19)
C2 0.074(3) 0.038(2) 0.043(3) 0.012(2) 0.021(2) 0.013(2)
C3 0.128(6) 0.051(3) 0.038(3) 0.017(2) 0.031(3) 0.026(3)
C4 0.097(5) 0.060(3) 0.029(3) -0.001(2) 0.010(3) 0.024(3)
C5 0.046(3) 0.038(2) 0.038(3) -0.0042(19) 0.006(2) 0.007(2)
C6 0.054(3) 0.050(3) 0.040(3) -0.001(2) 0.005(2) 0.007(2)
C7 0.023(2) 0.030(2) 0.024(2) -0.0004(16) -0.0015(16) 0.0003(17)
C8 0.0186(19) 0.0247(18) 0.023(2) 0.0004(15) 0.0003(16) -0.0005(15)
C9 0.022(2) 0.033(2) 0.034(2) 0.0064(17) 0.0000(17) -0.0036(17)
C10 0.027(2) 0.029(2) 0.046(3) 0.0150(18) -0.0036(19) 0.0002(18)
C11 0.024(2) 0.034(2) 0.042(2) 0.0092(18) -0.0008(19) 0.0074(18)
C12 0.024(2) 0.0232(18) 0.027(2) 0.0027(15) 0.0009(16) 0.0042(16)
C13 0.033(2) 0.0225(19) 0.025(2) 0.0027(15) -0.0061(18) -0.0013(17)
C14 0.034(2) 0.026(2) 0.033(2) 0.0096(16) -0.0074(18) 0.0000(17)
C15 0.035(2) 0.024(2) 0.036(2) 0.0065(17) -0.0075(19) 0.0021(17)
C16 0.040(3) 0.038(2) 0.040(3) 0.000(2) 0.002(2) 0.004(2)
C17 0.034(2) 0.030(2) 0.037(2) -0.0057(18) 0.0014(19) 0.0016(18)
C18 0.072(4) 0.064(3) 0.034(3) 0.006(2) -0.006(3) -0.011(3)
C19 0.070(3) 0.039(2) 0.036(3) -0.009(2) -0.002(2) -0.017(2)
C20 0.101(4) 0.059(3) 0.036(3) -0.015(2) -0.008(3) -0.025(3)

loop_
_atom_type_symbol
_atom_type_description
_atom_type_scat_dispersion_real
_atom_type_scat_dispersion_imag
_atom_type_scat_source
C C 0.0033 0.0016 'International Tables Vol C Tables 4.2.6.8 and 6.1.1.4'
H H 0.0000 0.0000 'International Tables Vol C Tables 4.2.6.8 and 6.1.1.4'
N N 0.0061 0.0033 'International Tables Vol C Tables 4.2.6.8 and 6.1.1.4'
O O 0.0106 0.0060 'International Tables Vol C Tables 4.2.6.8 and 6.1.1.4'
Cd Cd -0.8075 1.2024 'International Tables Vol C Tables 4.2.6.8 and 6.1.1.4'

loop_
_geom_angle_atom_site_label_1
_geom_angle_atom_site_label_2
_geom_angle_atom_site_label_3
_geom_angle
_geom_angle_site_symmetry_1
_geom_angle_site_symmetry_3
N4 Cd1 O5 98.15(11) 2_545 .
N4 Cd1 N1 170.02(11) 2_545 .
O5 Cd1 N1 91.71(11) . .
N4 Cd1 O2 88.79(10) 2_545 .
O5 Cd1 O2 83.13(9) . .
N1 Cd1 O2 90.85(11) . .
N4 Cd1 N3 84.83(11) 2_545 1_655
O5 Cd1 N3 139.16(10) . 1_655
N1 Cd1 N3 88.75(11) . 1_655
O2 Cd1 N3 137.70(9) . 1_655
N4 Cd1 O6 95.96(10) 2_545 .
O5 Cd1 O6 53.58(9) . .
N1 Cd1 O6 91.14(10) . .
O2 Cd1 O6 136.71(9) . .
N3 Cd1 O6 85.58(9) 1_655 .
N4 Cd1 O3 88.28(10) 2_545 .
O5 Cd1 O3 136.21(9) . .
N1 Cd1 O3 83.49(10) . .
O2 Cd1 O3 53.60(8) . .
N3 Cd1 O3 84.39(9) 1_655 .
O6 Cd1 O3 168.72(8) . .
H1WA O1W H1WB 110(4) . .
C7 O2 Cd1 94.7(2) . .
H2WA O2W H2WB 104(3) . .
C7 O3 Cd1 88.3(2) . .
C13 O5 Cd1 95.6(2) . .
C13 O6 Cd1 89.5(2) . .
C2 N1 C1 116.7(4) . .
C2 N1 Cd1 124.3(3) . .
C1 N1 Cd1 118.9(3) . .
C6 N2 C16 124.9(4) . .
C6 N2 H2N 120(3) . .
C16 N2 H2N 115(3) . .
C12 N3 C11 116.7(3) . .
C12 N3 Cd1 118.7(2) . 1_455
C11 N3 Cd1 124.5(2) . 1_455
C17 N4 C19 117.9(4) . .
C17 N4 Cd1 121.2(3) . 2
C19 N4 Cd1 120.9(3) . 2
N1 C1 C5 123.9(4) . .
N1 C1 H1 118.1 . .
C5 C1 H1 118.1 . .
N1 C2 C3 122.7(4) . .
N1 C2 H2 118.7 . .
C3 C2 H2 118.7 . .
C4 C3 C2 120.3(5) . .
C4 C3 H3 119.8 . .
C2 C3 H3 119.9 . .
C3 C4 C5 118.8(5) . .
C3 C4 H4 120.6 . .
C5 C4 H4 120.6 . .
C4 C5 C1 117.6(4) . .
C4 C5 C6 118.5(4) . .
C1 C5 C6 123.9(4) . .
O1 C6 N2 123.2(5) . .
O1 C6 C5 123.8(4) . .
N2 C6 C5 113.0(4) . .
O3 C7 O2 123.4(3) . .
O3 C7 C8 118.7(3) . .
O2 C7 C8 117.9(3) . .
C12 C8 C9 117.5(3) . .
C12 C8 C7 120.3(3) . .
C9 C8 C7 122.2(3) . .
C10 C9 C8 119.0(4) . .
C10 C9 H9 120.5 . .
C8 C9 H9 120.5 . .
C11 C10 C9 119.1(4) . .
C11 C10 H10 120.5 . .
C9 C10 H10 120.5 . .
N3 C11 C10 123.6(4) . .
N3 C11 H11 118.2 . .
C10 C11 H11 118.2 . .
N3 C12 C8 124.2(3) . .
N3 C12 H12 117.9 . .
C8 C12 H12 117.9 . .
O6 C13 O5 121.3(3) . .
O6 C13 C14 119.2(3) . .
O5 C13 C14 119.5(3) . .
C15 C14 C13 113.6(3) . .
C15 C14 H14A 108.9 . .
C13 C14 H14A 108.9 . .
C15 C14 H14B 108.9 . .
C13 C14 H14B 108.9 . .
H14A C14 H14B 107.7 . .
C14 C15 C15 111.4(4) . 3_666
C14 C15 H15A 109.3 . .
C15 C15 H15A 109.3 3_666 .
C14 C15 H15B 109.3 . .
C15 C15 H15B 109.3 3_666 .
H15A C15 H15B 108.0 . .
C17 C16 C18 118.3(4) . .
C17 C16 N2 117.0(4) . .
C18 C16 N2 124.6(4) . .
N4 C17 C16 124.3(4) . .
N4 C17 H17 117.9 . .
C16 C17 H17 117.9 . .
C16 C18 C20 118.6(4) . .
C16 C18 H18 120.7 . .
C20 C18 H18 120.7 . .
N4 C19 C20 121.2(4) . .
N4 C19 H19 119.4 . .
C20 C19 H19 119.4 . .
C18 C20 C19 119.7(4) . .
C18 C20 H20 120.1 . .
C19 C20 H20 120.1 . .

loop_
_geom_bond_atom_site_label_1
_geom_bond_atom_site_label_2
_geom_bond_distance
_geom_bond_site_symmetry_2
Cd1 N4 2.340(3) 2_545
Cd1 O5 2.348(3) .
Cd1 N1 2.349(3) .
Cd1 O2 2.370(2) .
Cd1 N3 2.380(3) 1_655
Cd1 O6 2.478(3) .
Cd1 O3 2.514(2) .
O1 C6 1.232(5) .
O1W H1WA 0.830(19) .
O1W H1WB 0.839(19) .
O2 C7 1.259(4) .
O2W H2WA 0.838(19) .
O2W H2WB 0.854(19) .
O3 C7 1.246(4) .
O5 C13 1.250(4) .
O6 C13 1.249(4) .
N1 C2 1.332(5) .
N1 C1 1.341(5) .
N2 C6 1.331(6) .
N2 C16 1.451(5) .
N2 H2N 0.905(19) .
N3 C12 1.335(4) .
N3 C11 1.348(5) .
N3 Cd1 2.380(3) 1_455
N4 C17 1.333(5) .
N4 C19 1.338(5) .
N4 Cd1 2.340(3) 2
C1 C5 1.389(6) .
C1 H1 0.9500 .
C2 C3 1.370(7) .
C2 H2 0.9500 .
C3 C4 1.360(7) .
C3 H3 0.9500 .
C4 C5 1.377(6) .
C4 H4 0.9500 .
C5 C6 1.491(6) .
C7 C8 1.498(5) .
C8 C12 1.383(5) .
C8 C9 1.394(5) .
C9 C10 1.382(5) .
C9 H9 0.9500 .
C10 C11 1.362(5) .
C10 H10 0.9500 .
C11 H11 0.9500 .
C12 H12 0.9500 .
C13 C14 1.524(5) .
C14 C15 1.507(5) .
C14 H14A 0.9900 .
C14 H14B 0.9900 .
C15 C15 1.536(7) 3_666
C15 H15A 0.9900 .
C15 H15B 0.9900 .
C16 C17 1.358(6) .
C16 C18 1.375(6) .
C17 H17 0.9500 .
C18 C20 1.380(7) .
C18 H18 0.9500 .
C19 C20 1.386(6) .
C19 H19 0.9500 .
C20 H20 0.9500 .

loop_
_geom_hbond_atom_site_label_D
_geom_hbond_atom_site_label_H
_geom_hbond_atom_site_label_A
_geom_hbond_distance_DH
_geom_hbond_distance_HA
_geom_hbond_distance_DA
_geom_hbond_angle_DHA
_geom_hbond_site_symmetry_A
O1W H1WA O2 0.830(19) 2.12(2) 2.933(4) 166(4) 1_655
O1W H1WB O6 0.839(19) 1.92(2) 2.748(4) 168(5) .
O2W H2WA O3 0.838(19) 1.94(2) 2.767(4) 167(4) .
O2W H2WB O1W 0.854(19) 2.07(2) 2.921(4) 171(4) 2
N2 H2N O2W 0.905(19) 1.98(2) 2.855(5) 163(4) .

loop_
_geom_torsion_atom_site_label_1
_geom_torsion_atom_site_label_2
_geom_torsion_atom_site_label_3
_geom_torsion_atom_site_label_4
_geom_torsion
_geom_torsion_site_symmetry_1
_geom_torsion_site_symmetry_4
N4 Cd1 O2 C7 -90.1(2) 2_545 .
O5 Cd1 O2 C7 171.5(2) . .
N1 Cd1 O2 C7 79.9(2) . .
N3 Cd1 O2 C7 -9.2(3) 1_655 .
O6 Cd1 O2 C7 172.5(2) . .
O3 Cd1 O2 C7 -1.3(2) . .
N4 Cd1 O3 C7 91.1(2) 2_545 .
O5 Cd1 O3 C7 -8.9(3) . .
N1 Cd1 O3 C7 -94.5(2) . .
O2 Cd1 O3 C7 1.4(2) . .
N3 Cd1 O3 C7 176.1(2) 1_655 .
O6 Cd1 O3 C7 -156.5(4) . .
N4 Cd1 O5 C13 91.8(2) 2_545 .
N1 Cd1 O5 C13 -89.7(2) . .
O2 Cd1 O5 C13 179.6(3) . .
N3 Cd1 O5 C13 0.3(3) 1_655 .
O6 Cd1 O5 C13 0.4(2) . .
O3 Cd1 O5 C13 -172.1(2) . .
N4 Cd1 O6 C13 -96.2(2) 2_545 .
O5 Cd1 O6 C13 -0.4(2) . .
N1 Cd1 O6 C13 90.9(2) . .
O2 Cd1 O6 C13 -1.6(3) . .
N3 Cd1 O6 C13 179.5(2) 1_655 .
O3 Cd1 O6 C13 152.2(4) . .
N4 Cd1 N1 C2 165.6(6) 2_545 .
O5 Cd1 N1 C2 -5.3(4) . .
O2 Cd1 N1 C2 77.8(4) . .
N3 Cd1 N1 C2 -144.5(4) 1_655 .
O6 Cd1 N1 C2 -58.9(4) . .
O3 Cd1 N1 C2 131.0(4) . .
N4 Cd1 N1 C1 -17.9(9) 2_545 .
O5 Cd1 N1 C1 171.2(3) . .
O2 Cd1 N1 C1 -105.7(3) . .
N3 Cd1 N1 C1 32.0(3) 1_655 .
O6 Cd1 N1 C1 117.6(3) . .
O3 Cd1 N1 C1 -52.5(3) . .
C2 N1 C1 C5 2.0(6) . .
Cd1 N1 C1 C5 -174.7(3) . .
C1 N1 C2 C3 -2.3(7) . .
Cd1 N1 C2 C3 174.3(4) . .
N1 C2 C3 C4 0.5(9) . .
C2 C3 C4 C5 1.7(9) . .
C3 C4 C5 C1 -1.9(8) . .
C3 C4 C5 C6 -179.3(5) . .
N1 C1 C5 C4 0.0(7) . .
N1 C1 C5 C6 177.3(4) . .
C16 N2 C6 O1 6.6(8) . .
C16 N2 C6 C5 -171.5(4) . .
C4 C5 C6 O1 31.0(7) . .
C1 C5 C6 O1 -146.3(5) . .
C4 C5 C6 N2 -150.9(5) . .
C1 C5 C6 N2 31.7(7) . .
Cd1 O3 C7 O2 -2.5(4) . .
Cd1 O3 C7 C8 177.7(3) . .
Cd1 O2 C7 O3 2.6(4) . .
Cd1 O2 C7 C8 -177.5(3) . .
O3 C7 C8 C12 -169.8(3) . .
O2 C7 C8 C12 10.3(5) . .
O3 C7 C8 C9 7.9(5) . .
O2 C7 C8 C9 -171.9(4) . .
C12 C8 C9 C10 0.2(6) . .
C7 C8 C9 C10 -177.6(4) . .
C8 C9 C10 C11 -1.1(6) . .
C12 N3 C11 C10 0.7(6) . .
Cd1 N3 C11 C10 -174.8(3) 1_455 .
C9 C10 C11 N3 0.7(7) . .
C11 N3 C12 C8 -1.7(6) . .
Cd1 N3 C12 C8 174.1(3) 1_455 .
C9 C8 C12 N3 1.2(6) . .
C7 C8 C12 N3 179.1(3) . .
Cd1 O6 C13 O5 0.7(4) . .
Cd1 O6 C13 C14 179.6(3) . .
Cd1 O5 C13 O6 -0.8(4) . .
Cd1 O5 C13 C14 -179.6(3) . .
O6 C13 C14 C15 58.3(5) . .
O5 C13 C14 C15 -122.9(4) . .
C13 C14 C15 C15 -177.5(4) . 3_666
C6 N2 C16 C17 150.4(4) . .
C6 N2 C16 C18 -30.9(7) . .
C19 N4 C17 C16 1.4(6) . .
Cd1 N4 C17 C16 -178.5(3) 2 .
C18 C16 C17 N4 -1.5(7) . .
N2 C16 C17 N4 177.3(4) . .
C17 C16 C18 C20 0.6(8) . .
N2 C16 C18 C20 -178.1(5) . .
C17 N4 C19 C20 -0.5(7) . .
Cd1 N4 C19 C20 179.5(4) 2 .
C16 C18 C20 C19 0.3(9) . .
N4 C19 C20 C18 -0.3(8) . .
